data_7045617
loop_
_publ_author_name
'Kirlikovali, Kent O.'
'Cho, Eunho'
'Downard, Tyler J.'
'Grigoryan, Lilit'
'Han, Zheng'
'Hong, Sooji'
'Jung, Dahee'
'Quintana, Jason C.'
'Reynoso, Vanessa'
'Ro, Sooihk'
'Shen, Yi'
'Swartz, Kevin'
'Ter Sahakyan, Elizabeth'
'Wixtrom, Alex I.'
'Yoshida, Brandon'
'Rheingold, Arnold L.'
'Spokoyny, Alexander M.'

_publ_section_title
;
 Buchwald-Hartwig amination using Pd(i) dimer precatalysts supported by
 biaryl phosphine ligands.
;
_journal_issue 11
_journal_name_full 'Dalton transactions (Cambridge, England : 2003)'
_journal_page_first 3684
_journal_page_last 3688
_journal_paper_doi 10.1039/c8dt00119g
_journal_volume 47
_journal_year 2018
_chemical_formula_moiety 'C52 H70 O4 P2 Pd2, 2(B F4)'
_chemical_formula_sum 'C52 H70 B2 F8 O4 P2 Pd2'
_chemical_formula_weight 1207.44
_space_group_crystal_system monoclinic
_space_group_IT_number 15
_space_group_name_Hall '-C 2yc'
_space_group_name_H-M_alt 'C 1 2/c 1'
_symmetry_space_group_name_Hall '-C 2yc'
_symmetry_space_group_name_H-M 'C 1 2/c 1'
_atom_sites_solution_hydrogens geom
_atom_sites_solution_primary dual
_audit_creation_date 2017-03-27
_audit_creation_method
;
Olex2 1.2-beta
(compiled 2017.03.22 svn.r3403 for OlexSys, GUI svn.r5332)
;
_audit_update_record
;
2017-12-19 deposited with the CCDC.
2018-02-12 downloaded from the CCDC.
;
_cell_angle_alpha 90
_cell_angle_beta 106.142(2)
_cell_angle_gamma 90
_cell_formula_units_Z 4
_cell_length_a 19.9242(6)
_cell_length_b 15.4346(4)
_cell_length_c 19.9878(7)
_cell_measurement_reflns_used 6339
_cell_measurement_temperature 180
_cell_measurement_theta_max 27.666
_cell_measurement_theta_min 2.474
_cell_volume 5904.4(3)
_computing_cell_refinement 'SAINT v8.37A (Bruker, 2015)'
_computing_data_collection 'APEX2 v2014.11-0 (Bruker, 2014)'
_computing_data_reduction 'SAINT v8.37A (Bruker, 2015)'
_computing_molecular_graphics 'Olex2 (Dolomanov et al., 2009)'
_computing_publication_material 'Olex2 (Dolomanov et al., 2009)'
_computing_structure_refinement 'ShelXL (Sheldrick, 2015)'
_computing_structure_solution 'SHELXT (Sheldrick, 2015)'
_diffrn_ambient_temperature 180
_diffrn_detector 'Bruker APEX-II CCD'
_diffrn_detector_area_resol_mean 7.9
_diffrn_detector_type 'CCD Area Detector'
_diffrn_measured_fraction_theta_full 0.995
_diffrn_measured_fraction_theta_max 0.985
_diffrn_measurement_device 'Kappa Four-Circle Diffractometer'
_diffrn_measurement_device_type 'Bruker X8 APEX II'
_diffrn_measurement_method '\w and \f scans'
_diffrn_radiation_monochromator graphite
_diffrn_radiation_probe x-ray
_diffrn_radiation_type MoK\a
_diffrn_radiation_wavelength 0.71073
_diffrn_radiation_xray_symbol K-L~3~
_diffrn_reflns_av_R_equivalents 0.0398
_diffrn_reflns_av_unetI/netI 0.0494
_diffrn_reflns_Laue_measured_fraction_full 0.995
_diffrn_reflns_Laue_measured_fraction_max 0.985
_diffrn_reflns_limit_h_max 26
_diffrn_reflns_limit_h_min -26
_diffrn_reflns_limit_k_max 20
_diffrn_reflns_limit_k_min -19
_diffrn_reflns_limit_l_max 26
_diffrn_reflns_limit_l_min -26
_diffrn_reflns_number 22573
_diffrn_reflns_point_group_measured_fraction_full 0.995
_diffrn_reflns_point_group_measured_fraction_max 0.985
_diffrn_reflns_theta_full 25.242
_diffrn_reflns_theta_max 28.329
_diffrn_reflns_theta_min 1.695
_diffrn_source 'sealed tube'
_diffrn_source_type fine-focus
_diffrn_standards_number 0
_exptl_absorpt_coefficient_mu 0.727
_exptl_absorpt_correction_T_max 0.7457
_exptl_absorpt_correction_T_min 0.6869
_exptl_absorpt_correction_type multi-scan
_exptl_absorpt_process_details
'SADABS-2016/2 (Bruker,2016/2) was used for absorption correction. wR2(int) was 0.0723 before and 0.0420 after correction. The Ratio of minimum to maximum transmission is 0.9211. The \l/2 correction factor is Not present.'
_exptl_crystal_colour brown
_exptl_crystal_colour_primary brown
_exptl_crystal_density_diffrn 1.358
_exptl_crystal_description block
_exptl_crystal_F_000 2472
_exptl_crystal_size_max 0.26
_exptl_crystal_size_mid 0.12
_exptl_crystal_size_min 0.08
_refine_diff_density_max 0.827
_refine_diff_density_min -0.996
_refine_diff_density_rms 0.099
_refine_ls_extinction_method none
_refine_ls_goodness_of_fit_ref 1.073
_refine_ls_hydrogen_treatment constr
_refine_ls_matrix_type full
_refine_ls_number_parameters 318
_refine_ls_number_reflns 7260
_refine_ls_number_restraints 0
_refine_ls_restrained_S_all 1.073
_refine_ls_R_factor_all 0.0559
_refine_ls_R_factor_gt 0.0418
_refine_ls_shift/su_max 0.002
_refine_ls_shift/su_mean 0.000
_refine_ls_structure_factor_coef Fsqd
_refine_ls_weighting_details 'w=1/[\s^2^(Fo^2^)+(0.0324P)^2^+22.7471P] where P=(Fo^2^+2Fc^2^)/3'
_refine_ls_weighting_scheme calc
_refine_ls_wR_factor_gt 0.0949
_refine_ls_wR_factor_ref 0.1005
_reflns_Friedel_coverage 0.000
_reflns_number_gt 5864
_reflns_number_total 7260
_reflns_threshold_expression 'I > 2\s(I)'
_cod_data_source_file c8dt00119g2.cif
_cod_data_source_block spok63_0m_a_sq
_cod_depositor_comments
;
The following automatic conversions were performed:

'_diffrn_radiation_probe' value 'X-ray' changed to 'x-ray' according
to
/home/data/users/saulius/crontab/automatic-downloads/rss-feeds/RSC/lib/dictionaries/cif_core.dic
dictionary named 'cif_core.dic' version 2.4.2 from 2011-04-26.

Automatic conversion script
Id: cif_fix_values 4973 2017-02-22 13:04:09Z antanas 

 Adding full bibliography for 7045616--7045618.cif.
;
_cod_database_code 7045617
_shelx_shelxl_version_number 2014/7
_shelx_space_group_comment
;
The symmetry employed for this shelxl refinement is uniquely defined
by the following loop, which should always be used as a source of
symmetry information in preference to the above space-group names.
They are only intended as comments.
;
_shelx_estimated_absorpt_t_max 0.944
_shelx_estimated_absorpt_t_min 0.833
_olex2_refinement_description
;
1. Fixed Uiso
 At 1.2 times of:
  All C(H) groups, All C(H,H) groups
 At 1.5 times of:
  All C(H,H,H) groups
2.a Ternary CH refined with riding coordinates:
 C1(H1), C7(H7)
2.b Secondary CH2 refined with riding coordinates:
 C6(H6A,H6B), C5(H5A,H5B), C12(H12A,H12B), C2(H2A,H2B), C4(H4A,H4B), C3(H3A,
 H3B), C9(H9A,H9B), C8(H8A,H8B), C11(H11A,H11B), C10(H10A,H10B)
2.c Aromatic/amide H refined with riding coordinates:
 C25(H25), C22(H22), C15(H15), C23(H23), C24(H24), C16(H16), C17(H17)
2.d Idealised Me refined as rotating group:
 C20(H20A,H20B,H20C), C19(H19A,H19B,H19C)
;
_olex2_submission_special_instructions 'No special instructions were received'

loop_
_space_group_symop_operation_xyz
'x, y, z'
'-x, y, -z+1/2'
'x+1/2, y+1/2, z'
'-x+1/2, y+1/2, -z+1/2'
'-x, -y, -z'
'x, -y, z-1/2'
'-x+1/2, -y+1/2, -z'
'x+1/2, -y+1/2, z-1/2'

loop_
_atom_site_label
_atom_site_type_symbol
_atom_site_fract_x
_atom_site_fract_y
_atom_site_fract_z
_atom_site_U_iso_or_equiv
_atom_site_adp_type
_atom_site_occupancy
_atom_site_site_symmetry_order
_atom_site_calc_flag
_atom_site_refinement_flags_posn
Pd1 Pd 0.44514(2) 0.58245(2) 0.77787(2) 0.01638(7) Uani 1 1 d .
P1 P 0.34729(4) 0.60684(5) 0.81559(4) 0.01658(17) Uani 1 1 d .
O2 O 0.35777(11) 0.45566(14) 0.68031(13) 0.0231(5) Uani 1 1 d .
F4 F 0.51890(14) 0.76789(17) 1.02557(15) 0.0558(7) Uani 1 1 d .
F3 F 0.50380(15) 0.62309(17) 1.03339(15) 0.0553(7) Uani 1 1 d .
O1 O 0.37746(13) 0.75487(15) 0.65142(15) 0.0345(6) Uani 1 1 d .
F2 F 0.42214(13) 0.71422(19) 1.04979(15) 0.0568(7) Uani 1 1 d .
F1 F 0.52655(14) 0.70561(19) 1.13055(13) 0.0555(7) Uani 1 1 d .
C26 C 0.27759(15) 0.6170(2) 0.73553(17) 0.0177(6) Uani 1 1 d .
C25 C 0.20665(17) 0.6239(2) 0.73240(19) 0.0252(7) Uani 1 1 d .
H25 H 0.1924 0.6200 0.7739 0.030 Uiso 1 1 calc R
C13 C 0.37297(16) 0.6067(2) 0.67478(17) 0.0178(6) Uani 1 1 d .
C14 C 0.39866(16) 0.5208(2) 0.66914(16) 0.0184(6) Uani 1 1 d .
C6 C 0.35470(17) 0.5154(2) 0.94136(17) 0.0228(7) Uani 1 1 d .
H6A H 0.4032 0.4961 0.9462 0.027 Uiso 1 1 calc R
H6B H 0.3565 0.5724 0.9644 0.027 Uiso 1 1 calc R
C21 C 0.29738(16) 0.6190(2) 0.67417(17) 0.0177(6) Uani 1 1 d .
C22 C 0.24735(17) 0.6311(2) 0.61097(17) 0.0220(7) Uani 1 1 d .
H22 H 0.2611 0.6338 0.5691 0.026 Uiso 1 1 calc R
C1 C 0.31495(16) 0.5233(2) 0.86415(16) 0.0183(6) Uani 1 1 d .
H1 H 0.2658 0.5392 0.8620 0.022 Uiso 1 1 calc R
C18 C 0.40593(17) 0.6770(2) 0.64705(18) 0.0234(7) Uani 1 1 d .
C5 C 0.31754(19) 0.4498(2) 0.97568(19) 0.0272(8) Uani 1 1 d .
H5A H 0.3440 0.4431 1.0253 0.033 Uiso 1 1 calc R
H5B H 0.2704 0.4719 0.9739 0.033 Uiso 1 1 calc R
C15 C 0.45781(16) 0.5075(2) 0.64421(17) 0.0219(7) Uani 1 1 d .
H15 H 0.4786 0.4517 0.6469 0.026 Uiso 1 1 calc R
C23 C 0.17770(17) 0.6394(2) 0.60852(19) 0.0264(7) Uani 1 1 d .
H23 H 0.1437 0.6472 0.5650 0.032 Uiso 1 1 calc R
C7 C 0.35173(17) 0.7096(2) 0.86387(18) 0.0224(7) Uani 1 1 d .
H7 H 0.3905 0.7040 0.9079 0.027 Uiso 1 1 calc R
C24 C 0.15726(17) 0.6362(2) 0.66917(19) 0.0260(7) Uani 1 1 d .
H24 H 0.1094 0.6425 0.6674 0.031 Uiso 1 1 calc R
C12 C 0.3705(2) 0.7844(2) 0.8220(2) 0.0303(8) Uani 1 1 d .
H12A H 0.4135 0.7698 0.8087 0.036 Uiso 1 1 calc R
H12B H 0.3323 0.7931 0.7787 0.036 Uiso 1 1 calc R
C16 C 0.48563(16) 0.5775(2) 0.61539(17) 0.0249(7) Uani 1 1 d .
H16 H 0.5224 0.5677 0.5946 0.030 Uiso 1 1 calc R
C17 C 0.45929(17) 0.6618(2) 0.61716(18) 0.0259(7) Uani 1 1 d .
H17 H 0.4785 0.7085 0.5976 0.031 Uiso 1 1 calc R
C20 C 0.38789(19) 0.3697(2) 0.6915(2) 0.0330(9) Uani 1 1 d .
H20A H 0.3946 0.3477 0.6478 0.050 Uiso 1 1 calc GR
H20B H 0.3564 0.3310 0.7073 0.050 Uiso 1 1 calc GR
H20C H 0.4331 0.3722 0.7270 0.050 Uiso 1 1 calc GR
C2 C 0.31183(19) 0.4357(2) 0.82782(18) 0.0256(7) Uani 1 1 d .
H2A H 0.3598 0.4157 0.8308 0.031 Uiso 1 1 calc R
H2B H 0.2860 0.4417 0.7780 0.031 Uiso 1 1 calc R
C4 C 0.3106(2) 0.3617(2) 0.9402(2) 0.0318(8) Uani 1 1 d .
H4A H 0.2829 0.3227 0.9615 0.038 Uiso 1 1 calc R
H4B H 0.3576 0.3359 0.9475 0.038 Uiso 1 1 calc R
C3 C 0.2753(2) 0.3694(2) 0.8623(2) 0.0319(8) Uani 1 1 d .
H3A H 0.2259 0.3869 0.8550 0.038 Uiso 1 1 calc R
H3B H 0.2757 0.3122 0.8401 0.038 Uiso 1 1 calc R
C9 C 0.2951(2) 0.8166(3) 0.9263(2) 0.0396(10) Uani 1 1 d .
H9A H 0.2510 0.8319 0.9370 0.048 Uiso 1 1 calc R
H9B H 0.3314 0.8077 0.9710 0.048 Uiso 1 1 calc R
C8 C 0.28474(19) 0.7320(2) 0.8845(2) 0.0306(8) Uani 1 1 d .
H8A H 0.2451 0.7384 0.8421 0.037 Uiso 1 1 calc R
H8B H 0.2736 0.6845 0.9129 0.037 Uiso 1 1 calc R
C11 C 0.3820(2) 0.8676(3) 0.8645(3) 0.0441(11) Uani 1 1 d .
H11A H 0.3930 0.9154 0.8362 0.053 Uiso 1 1 calc R
H11B H 0.4223 0.8602 0.9062 0.053 Uiso 1 1 calc R
C10 C 0.3168(2) 0.8908(3) 0.8871(3) 0.0462(11) Uani 1 1 d .
H10A H 0.3266 0.9427 0.9174 0.055 Uiso 1 1 calc R
H10B H 0.2780 0.9049 0.8455 0.055 Uiso 1 1 calc R
B1 B 0.4928(2) 0.7035(3) 1.0599(2) 0.0318(9) Uani 1 1 d .
C19 C 0.4094(3) 0.8278(3) 0.6279(4) 0.079(2) Uani 1 1 d .
H19A H 0.4012 0.8243 0.5773 0.119 Uiso 1 1 calc GR
H19B H 0.4598 0.8273 0.6506 0.119 Uiso 1 1 calc GR
H19C H 0.3891 0.8815 0.6397 0.119 Uiso 1 1 calc GR

loop_
_atom_site_aniso_label
_atom_site_aniso_U_11
_atom_site_aniso_U_22
_atom_site_aniso_U_33
_atom_site_aniso_U_23
_atom_site_aniso_U_13
_atom_site_aniso_U_12
Pd1 0.01094(11) 0.02157(12) 0.01618(12) 0.00146(10) 0.00303(8) 0.00068(9)
P1 0.0123(4) 0.0202(4) 0.0171(4) 0.0017(3) 0.0038(3) 0.0009(3)
O2 0.0178(11) 0.0203(11) 0.0296(14) -0.0039(10) 0.0037(10) -0.0011(9)
F4 0.0641(18) 0.0453(15) 0.0657(19) 0.0157(13) 0.0308(15) -0.0056(13)
F3 0.0673(18) 0.0435(15) 0.0608(19) -0.0125(13) 0.0275(15) -0.0031(13)
O1 0.0299(14) 0.0220(12) 0.0577(19) 0.0120(12) 0.0221(13) 0.0043(10)
F2 0.0309(13) 0.0752(19) 0.0644(19) 0.0213(15) 0.0133(13) 0.0115(13)
F1 0.0512(16) 0.0736(19) 0.0338(15) -0.0032(13) -0.0013(12) -0.0088(14)
C26 0.0132(15) 0.0192(14) 0.0194(16) 0.0028(13) 0.0021(12) 0.0015(12)
C25 0.0177(16) 0.0362(19) 0.0233(18) 0.0017(15) 0.0081(14) 0.0008(14)
C13 0.0140(15) 0.0228(16) 0.0165(15) 0.0008(12) 0.0039(12) 0.0019(12)
C14 0.0160(15) 0.0234(16) 0.0142(15) -0.0031(13) 0.0016(12) 0.0000(12)
C6 0.0230(17) 0.0252(17) 0.0175(17) 0.0031(13) 0.0013(13) -0.0055(13)
C21 0.0142(15) 0.0160(14) 0.0234(17) 0.0008(13) 0.0062(13) 0.0019(12)
C22 0.0209(17) 0.0275(17) 0.0169(16) -0.0012(13) 0.0039(13) 0.0026(13)
C1 0.0136(14) 0.0236(16) 0.0172(16) 0.0011(13) 0.0036(12) -0.0022(12)
C18 0.0174(16) 0.0289(18) 0.0225(18) 0.0032(14) 0.0034(13) 0.0021(13)
C5 0.0278(19) 0.0335(19) 0.0198(17) 0.0054(15) 0.0059(15) -0.0047(15)
C15 0.0163(16) 0.0299(17) 0.0168(16) -0.0052(14) 0.0000(13) 0.0043(13)
C23 0.0174(16) 0.0319(18) 0.0257(19) 0.0042(15) -0.0012(14) 0.0065(14)
C7 0.0216(17) 0.0228(16) 0.0208(17) 0.0003(13) 0.0028(13) 0.0044(13)
C24 0.0104(15) 0.038(2) 0.0274(19) -0.0001(16) 0.0013(13) 0.0037(14)
C12 0.031(2) 0.0240(18) 0.036(2) 0.0054(16) 0.0094(17) -0.0009(15)
C16 0.0112(14) 0.045(2) 0.0170(16) -0.0002(15) 0.0018(12) 0.0025(14)
C17 0.0181(16) 0.036(2) 0.0234(18) 0.0020(15) 0.0062(14) -0.0046(14)
C20 0.0263(19) 0.0227(18) 0.048(3) -0.0041(17) 0.0072(17) 0.0040(15)
C2 0.0331(19) 0.0232(17) 0.0207(17) 0.0017(14) 0.0078(15) -0.0040(14)
C4 0.038(2) 0.0275(19) 0.031(2) 0.0069(16) 0.0118(17) -0.0062(16)
C3 0.037(2) 0.0279(19) 0.030(2) 0.0003(16) 0.0067(17) -0.0102(16)
C9 0.038(2) 0.037(2) 0.041(2) -0.0101(19) 0.0056(19) 0.0142(18)
C8 0.0255(19) 0.0308(19) 0.037(2) -0.0035(16) 0.0111(16) 0.0062(15)
C11 0.043(3) 0.025(2) 0.059(3) -0.0004(19) 0.005(2) -0.0009(17)
C10 0.046(3) 0.028(2) 0.055(3) -0.007(2) -0.003(2) 0.0141(18)
B1 0.025(2) 0.038(2) 0.032(2) 0.0040(19) 0.0072(18) -0.0029(18)
C19 0.066(3) 0.029(2) 0.165(7) 0.029(3) 0.071(4) 0.006(2)

loop_
_atom_type_symbol
_atom_type_description
_atom_type_scat_dispersion_real
_atom_type_scat_dispersion_imag
_atom_type_scat_source
C C 0.0033 0.0016 'International Tables Vol C Tables 4.2.6.8 and 6.1.1.4'
H H 0.0000 0.0000 'International Tables Vol C Tables 4.2.6.8 and 6.1.1.4'
B B 0.0013 0.0007 'International Tables Vol C Tables 4.2.6.8 and 6.1.1.4'
F F 0.0171 0.0103 'International Tables Vol C Tables 4.2.6.8 and 6.1.1.4'
O O 0.0106 0.0060 'International Tables Vol C Tables 4.2.6.8 and 6.1.1.4'
P P 0.1023 0.0942 'International Tables Vol C Tables 4.2.6.8 and 6.1.1.4'
Pd Pd -0.9988 1.0072 'International Tables Vol C Tables 4.2.6.8 and 6.1.1.4'

loop_
_geom_angle_atom_site_label_1
_geom_angle_atom_site_label_2
_geom_angle_atom_site_label_3
_geom_angle
_geom_angle_site_symmetry_1
_geom_angle_site_symmetry_3
P1 Pd1 Pd1 169.53(2) . 2_656
P1 Pd1 C14 102.69(8) . .
P1 Pd1 C15 117.72(8) . 2_656
C13 Pd1 Pd1 90.40(8) . 2_656
C13 Pd1 P1 83.47(8) . .
C13 Pd1 C14 37.03(11) . .
C13 Pd1 C15 152.43(11) . 2_656
C13 Pd1 C16 171.78(13) . 2_656
C14 Pd1 Pd1 76.86(8) . 2_656
C14 Pd1 C15 116.59(11) . 2_656
C15 Pd1 Pd1 70.91(8) 2_656 2_656
C16 Pd1 Pd1 92.22(8) 2_656 2_656
C16 Pd1 P1 92.74(8) 2_656 .
C16 Pd1 C14 151.16(12) 2_656 .
C16 Pd1 C15 35.16(12) 2_656 2_656
C26 P1 Pd1 103.61(10) . .
C26 P1 C1 103.46(14) . .
C26 P1 C7 107.51(15) . .
C1 P1 Pd1 120.71(11) . .
C1 P1 C7 107.47(15) . .
C7 P1 Pd1 112.88(11) . .
C14 O2 C20 117.7(3) . .
C18 O1 C19 116.5(3) . .
C25 C26 P1 124.2(3) . .
C21 C26 P1 116.5(2) . .
C21 C26 C25 119.3(3) . .
C26 C25 H25 119.9 . .
C24 C25 C26 120.3(3) . .
C24 C25 H25 119.9 . .
C14 C13 Pd1 76.21(18) . .
C14 C13 C21 119.4(3) . .
C14 C13 C18 116.8(3) . .
C21 C13 Pd1 114.8(2) . .
C18 C13 Pd1 103.7(2) . .
C18 C13 C21 117.1(3) . .
O2 C14 Pd1 104.6(2) . .
O2 C14 C13 115.4(3) . .
O2 C14 C15 123.4(3) . .
C13 C14 Pd1 66.76(17) . .
C15 C14 Pd1 103.6(2) . .
C15 C14 C13 120.7(3) . .
H6A C6 H6B 108.3 . .
C1 C6 H6A 109.9 . .
C1 C6 H6B 109.9 . .
C5 C6 H6A 109.9 . .
C5 C6 H6B 109.9 . .
C5 C6 C1 109.0(3) . .
C26 C21 C13 121.0(3) . .
C22 C21 C26 119.9(3) . .
C22 C21 C13 119.0(3) . .
C21 C22 H22 119.8 . .
C23 C22 C21 120.4(3) . .
C23 C22 H22 119.8 . .
P1 C1 H1 106.8 . .
C6 C1 P1 115.4(2) . .
C6 C1 H1 106.8 . .
C2 C1 P1 110.1(2) . .
C2 C1 C6 110.5(3) . .
C2 C1 H1 106.8 . .
O1 C18 C13 113.5(3) . .
O1 C18 C17 124.9(3) . .
C17 C18 C13 121.5(3) . .
C6 C5 H5A 109.2 . .
C6 C5 H5B 109.2 . .
H5A C5 H5B 107.9 . .
C4 C5 C6 112.0(3) . .
C4 C5 H5A 109.2 . .
C4 C5 H5B 109.2 . .
Pd1 C15 H15 98.0 2_656 .
C14 C15 Pd1 107.4(2) . 2_656
C14 C15 H15 120.2 . .
C16 C15 Pd1 63.93(18) . 2_656
C16 C15 C14 119.6(3) . .
C16 C15 H15 120.2 . .
C22 C23 H23 119.9 . .
C22 C23 C24 120.2(3) . .
C24 C23 H23 119.9 . .
P1 C7 H7 107.4 . .
C12 C7 P1 110.2(2) . .
C12 C7 H7 107.4 . .
C12 C7 C8 109.7(3) . .
C8 C7 P1 114.5(2) . .
C8 C7 H7 107.4 . .
C25 C24 C23 119.9(3) . .
C25 C24 H24 120.1 . .
C23 C24 H24 120.1 . .
C7 C12 H12A 109.5 . .
C7 C12 H12B 109.5 . .
H12A C12 H12B 108.1 . .
C11 C12 C7 110.7(3) . .
C11 C12 H12A 109.5 . .
C11 C12 H12B 109.5 . .
Pd1 C16 H16 94.5 2_656 .
C15 C16 Pd1 80.9(2) . 2_656
C15 C16 H16 119.8 . .
C17 C16 Pd1 94.6(2) . 2_656
C17 C16 C15 120.5(3) . .
C17 C16 H16 119.8 . .
C18 C17 C16 120.5(3) . .
C18 C17 H17 119.8 . .
C16 C17 H17 119.8 . .
O2 C20 H20A 109.5 . .
O2 C20 H20B 109.5 . .
O2 C20 H20C 109.5 . .
H20A C20 H20B 109.5 . .
H20A C20 H20C 109.5 . .
H20B C20 H20C 109.5 . .
C1 C2 H2A 109.7 . .
C1 C2 H2B 109.7 . .
C1 C2 C3 109.8(3) . .
H2A C2 H2B 108.2 . .
C3 C2 H2A 109.7 . .
C3 C2 H2B 109.7 . .
C5 C4 H4A 109.4 . .
C5 C4 H4B 109.4 . .
C5 C4 C3 111.3(3) . .
H4A C4 H4B 108.0 . .
C3 C4 H4A 109.4 . .
C3 C4 H4B 109.4 . .
C2 C3 H3A 109.3 . .
C2 C3 H3B 109.3 . .
C4 C3 C2 111.7(3) . .
C4 C3 H3A 109.3 . .
C4 C3 H3B 109.3 . .
H3A C3 H3B 107.9 . .
H9A C9 H9B 107.9 . .
C8 C9 H9A 109.2 . .
C8 C9 H9B 109.2 . .
C10 C9 H9A 109.2 . .
C10 C9 H9B 109.2 . .
C10 C9 C8 112.2(4) . .
C7 C8 H8A 109.7 . .
C7 C8 H8B 109.7 . .
C9 C8 C7 110.0(3) . .
C9 C8 H8A 109.7 . .
C9 C8 H8B 109.7 . .
H8A C8 H8B 108.2 . .
C12 C11 H11A 109.5 . .
C12 C11 H11B 109.5 . .
C12 C11 C10 110.7(3) . .
H11A C11 H11B 108.1 . .
C10 C11 H11A 109.5 . .
C10 C11 H11B 109.5 . .
C9 C10 C11 111.3(3) . .
C9 C10 H10A 109.4 . .
C9 C10 H10B 109.4 . .
C11 C10 H10A 109.4 . .
C11 C10 H10B 109.4 . .
H10A C10 H10B 108.0 . .
F4 B1 F3 109.3(3) . .
F2 B1 F4 110.5(4) . .
F2 B1 F3 108.3(3) . .
F2 B1 F1 109.5(3) . .
F1 B1 F4 110.2(3) . .
F1 B1 F3 109.0(4) . .
O1 C19 H19A 109.5 . .
O1 C19 H19B 109.5 . .
O1 C19 H19C 109.5 . .
H19A C19 H19B 109.5 . .
H19A C19 H19C 109.5 . .
H19B C19 H19C 109.5 . .

loop_
_geom_bond_atom_site_label_1
_geom_bond_atom_site_label_2
_geom_bond_distance
_geom_bond_site_symmetry_2
Pd1 Pd1 2.7155(4) 2_656
Pd1 P1 2.3084(8) .
Pd1 C13 2.192(3) .
Pd1 C14 2.317(3) .
Pd1 C15 2.414(3) 2_656
Pd1 C16 2.196(3) 2_656
P1 C26 1.811(3) .
P1 C1 1.836(3) .
P1 C7 1.845(3) .
O2 C14 1.351(4) .
O2 C20 1.447(4) .
F4 B1 1.388(5) .
F3 B1 1.391(5) .
O1 C18 1.342(4) .
O1 C19 1.435(5) .
F2 B1 1.376(5) .
F1 B1 1.385(5) .
C26 C25 1.401(4) .
C26 C21 1.389(4) .
C25 H25 0.9500 .
C25 C24 1.382(5) .
C13 C14 1.437(4) .
C13 C21 1.515(4) .
C13 C18 1.457(4) .
C14 C15 1.416(4) .
C6 H6A 0.9900 .
C6 H6B 0.9900 .
C6 C1 1.531(4) .
C6 C5 1.525(4) .
C21 C22 1.387(4) .
C22 H22 0.9500 .
C22 C23 1.381(4) .
C1 H1 1.0000 .
C1 C2 1.527(5) .
C18 C17 1.377(4) .
C5 H5A 0.9900 .
C5 H5B 0.9900 .
C5 C4 1.521(5) .
C15 Pd1 2.414(3) 2_656
C15 H15 0.9500 .
C15 C16 1.408(5) .
C23 H23 0.9500 .
C23 C24 1.383(5) .
C7 H7 1.0000 .
C7 C12 1.533(5) .
C7 C8 1.542(5) .
C24 H24 0.9500 .
C12 H12A 0.9900 .
C12 H12B 0.9900 .
C12 C11 1.521(5) .
C16 Pd1 2.196(3) 2_656
C16 H16 0.9500 .
C16 C17 1.407(5) .
C17 H17 0.9500 .
C20 H20A 0.9800 .
C20 H20B 0.9800 .
C20 H20C 0.9800 .
C2 H2A 0.9900 .
C2 H2B 0.9900 .
C2 C3 1.527(5) .
C4 H4A 0.9900 .
C4 H4B 0.9900 .
C4 C3 1.524(5) .
C3 H3A 0.9900 .
C3 H3B 0.9900 .
C9 H9A 0.9900 .
C9 H9B 0.9900 .
C9 C8 1.531(5) .
C9 C10 1.517(6) .
C8 H8A 0.9900 .
C8 H8B 0.9900 .
C11 H11A 0.9900 .
C11 H11B 0.9900 .
C11 C10 1.532(6) .
C10 H10A 0.9900 .
C10 H10B 0.9900 .
C19 H19A 0.9800 .
C19 H19B 0.9800 .
C19 H19C 0.9800 .
